data_7236236
loop_
_publ_author_name
'Li, Gang'
'Kusari, Souvik'
'Golz, Christopher'
'Strohmann, Carsten'
'Spiteller, Michael'

_publ_section_title
;
 Three cyclic pentapeptides and a cyclic lipopeptide produced by
 endophytic Fusarium decemcellulare LG53
;
_journal_issue 59
_journal_name_full 'RSC Advances'
_journal_page_first 54092
_journal_paper_doi 10.1039/C6RA10905E
_journal_volume 6
_journal_year 2016
_chemical_absolute_configuration rmad
_chemical_compound_source 'fungus Fusarium decemcellulare LG53'
_chemical_formula_moiety 'C30 H55 N5 O5'
_chemical_formula_sum 'C30 H55 N5 O5'
_chemical_formula_weight 565.79
_space_group_crystal_system triclinic
_space_group_IT_number 1
_space_group_name_Hall 'P 1'
_space_group_name_H-M_alt 'P 1'
_atom_sites_solution_hydrogens geom
_atom_sites_solution_primary direct
_audit_creation_date 2016-04-25
_audit_creation_method
;
Olex2 1.2
(compiled 2016.02.19 svn.r3266 for OlexSys, GUI svn.r5155)
;
_audit_update_record
;
2016-04-25 deposited with the CCDC.
2016-05-23 downloaded from the CCDC.
;
_cell_angle_alpha 117.706(11)
_cell_angle_beta 91.142(11)
_cell_angle_gamma 108.782(16)
_cell_formula_units_Z 3
_cell_length_a 13.594(4)
_cell_length_b 14.583(3)
_cell_length_c 15.223(3)
_cell_measurement_reflns_used 767
_cell_measurement_temperature 100
_cell_measurement_theta_max 72.04
_cell_measurement_theta_min 30.07
_cell_volume 2477.2(11)
_computing_cell_refinement 'SAINT v8.34A (Bruker, 2013)'
_computing_data_reduction 'SAINT v8.34A (Bruker, 2013)'
_computing_molecular_graphics 'Olex2 (Dolomanov et al., 2009)'
_computing_publication_material 'Olex2 (Dolomanov et al., 2009)'
_computing_structure_refinement 'XL (Sheldrick, 2008)'
_computing_structure_solution 'ShelXT (Sheldrick, 2015)'
_diffrn_ambient_temperature 100.0
_diffrn_measured_fraction_theta_full 0.997
_diffrn_measured_fraction_theta_max 0.997
_diffrn_measurement_device_type 'Bruker APEX-II CCD'
_diffrn_measurement_method '\f and \w scans'
_diffrn_radiation_type CuK\a
_diffrn_radiation_wavelength 1.54178
_diffrn_reflns_av_R_equivalents 0.0418
_diffrn_reflns_av_unetI/netI 0.0378
_diffrn_reflns_Laue_measured_fraction_full 0.997
_diffrn_reflns_Laue_measured_fraction_max 0.997
_diffrn_reflns_limit_h_max 15
_diffrn_reflns_limit_h_min -16
_diffrn_reflns_limit_k_max 17
_diffrn_reflns_limit_k_min -17
_diffrn_reflns_limit_l_max 18
_diffrn_reflns_limit_l_min -18
_diffrn_reflns_number 62098
_diffrn_reflns_point_group_measured_fraction_full 0.957
_diffrn_reflns_point_group_measured_fraction_max 0.957
_diffrn_reflns_theta_full 67.679
_diffrn_reflns_theta_max 67.993
_diffrn_reflns_theta_min 3.348
_diffrn_standards_number 0
_exptl_absorpt_coefficient_mu 0.620
_exptl_absorpt_correction_T_max 0.7535
_exptl_absorpt_correction_T_min 0.6828
_exptl_absorpt_correction_type multi-scan
_exptl_absorpt_process_details
;
SADABS-2014/5 (Bruker,2014/5) was used for absorption correction.
wR2(int) was 0.0817 before and 0.0647 after correction.
The Ratio of minimum to maximum transmission is 0.9062.
The \l/2 correction factor is 0.00150.
;
_exptl_crystal_colour colourless
_exptl_crystal_colour_primary colourless
_exptl_crystal_density_diffrn 1.138
_exptl_crystal_description plate
_exptl_crystal_F_000 930
_exptl_crystal_recrystallization_method 'Re-crystallisation from solvent'
_exptl_crystal_size_max 0.153
_exptl_crystal_size_mid 0.108
_exptl_crystal_size_min 0.06
_refine_diff_density_max 0.588
_refine_diff_density_min -0.243
_refine_diff_density_rms 0.051
_refine_ls_abs_structure_details
;
 Flack x determined using 7260 quotients [(I+)-(I-)]/[(I+)+(I-)]
 (Parsons, Flack and Wagner, Acta Cryst. B69 (2013) 249-259).
;
_refine_ls_abs_structure_Flack 0.02(7)
_refine_ls_extinction_method none
_refine_ls_goodness_of_fit_ref 1.050
_refine_ls_hydrogen_treatment constr
_refine_ls_matrix_type full
_refine_ls_number_parameters 1111
_refine_ls_number_reflns 17320
_refine_ls_number_restraints 3
_refine_ls_restrained_S_all 1.050
_refine_ls_R_factor_all 0.0501
_refine_ls_R_factor_gt 0.0461
_refine_ls_shift/su_max 0.000
_refine_ls_shift/su_mean 0.000
_refine_ls_structure_factor_coef Fsqd
_refine_ls_weighting_details 'w=1/[\s^2^(Fo^2^)+(0.0603P)^2^+1.2346P] where P=(Fo^2^+2Fc^2^)/3'
_refine_ls_weighting_scheme calc
_refine_ls_wR_factor_gt 0.1148
_refine_ls_wR_factor_ref 0.1187
_reflns_Friedel_coverage 0.920
_reflns_Friedel_fraction_full 0.918
_reflns_Friedel_fraction_max 0.917
_reflns_number_gt 16243
_reflns_number_total 17320
_reflns_threshold_expression 'I > 2\s(I)'
_cod_data_source_file c6ra10905e2.cif
_cod_data_source_block cu_b0043_0m_a
_cod_original_cell_volume 2477.1(10)
_cod_database_code 7236236
_shelx_space_group_comment
;
The symmetry employed for this shelxl refinement is uniquely defined
by the following loop, which should always be used as a source of
symmetry information in preference to the above space-group names.
They are only intended as comments.
;
_shelx_estimated_absorpt_t_max 0.964
_shelx_estimated_absorpt_t_min 0.911
_olex2_refinement_description
;
1. Fixed Uiso
 At 1.2 times of:
  All C(H) groups, All C(H,H) groups, All N(H) groups
 At 1.5 times of:
  All C(H,H,H) groups
2.a Ternary CH refined with riding coordinates:
 C2(H2A), C4(H4A), C8(H8), C10(H10), C14(H14), C16(H16), C20(H20), C21(H21),
 C26(H26), C28(H28), C32(H32), C34(H34), C38(H38), C40(H40), C44(H44), C45(H45),
  C50(H50), C52(H52), C56(H56), C58(H58), C62(H62), C64(H64), C68(H68),
 C70(H70), C74(H74), C76(H76), C80(H80), C81(H81), C86(H86), C88(H88)
2.b Secondary CH2 refined with riding coordinates:
 C3(H3A,H3B), C9(H9A,H9B), C15(H15A,H15B), C23(H23A,H23B), C27(H27A,H27B),
 C33(H33A,H33B), C39(H39A,H39B), C47(H47A,H47B), C51(H51A,H51B), C57(H57A,H57B),
  C63(H63A,H63B), C69(H69A,H69B), C75(H75A,H75B), C83(H83A,H83B), C87(H87A,H87B)
2.c Aromatic/amide H refined with riding coordinates:
 N1(H1), N2(H2), N3(H3), N4(H4), N5(H5), N6(H6), N7(H7), N8(H8A), N9(H9),
 N10(H10A), N11(H11), N12(H12), N13(H13), N14(H14A), N15(H15)
2.d Idealised Me refined as rotating group:
 C5(H5A,H5B,H5C), C6(H6A,H6B,H6C), C11(H11A,H11B,H11C), C12(H12A,H12B,H12C),
 C17(H17A,H17B,H17C), C18(H18A,H18B,H18C), C22(H22A,H22B,H22C), C24(H24A,H24B,
 H24C), C29(H29A,H29B,H29C), C30(H30A,H30B,H30C), C35(H35A,H35B,H35C), C36(H36A,
 H36B,H36C), C41(H41A,H41B,H41C), C42(H42A,H42B,H42C), C46(H46A,H46B,H46C),
 C48(H48A,H48B,H48C), C53(H53A,H53B,H53C), C54(H54A,H54B,H54C), C59(H59A,H59B,
 H59C), C60(H60A,H60B,H60C), C65(H65A,H65B,H65C), C66(H66A,H66B,H66C), C71(H71A,
 H71B,H71C), C72(H72A,H72B,H72C), C77(H77A,H77B,H77C), C78(H78A,H78B,H78C),
 C82(H82A,H82B,H82C), C84(H84A,H84B,H84C), C89(H89A,H89B,H89C), C90(H90A,H90B,
 H90C)
;
_shelx_shelxl_version_number 2014/7
_olex2_submission_special_instructions 'No special instructions were received'
_solvent_exptl_crystal_recrystallization_method 'Dichloromethane and DMSO'

loop_
_space_group_symop_operation_xyz
'x, y, z'

loop_
_atom_site_label
_atom_site_type_symbol
_atom_site_fract_x
_atom_site_fract_y
_atom_site_fract_z
_atom_site_U_iso_or_equiv
_atom_site_adp_type
_atom_site_occupancy
_atom_site_site_symmetry_order
_atom_site_calc_flag
_atom_site_refinement_flags_posn
O1 O 0.5937(2) 0.1526(2) 0.3025(2) 0.0292(6) Uani 1 1 d .
O2 O 0.3691(2) 0.1695(2) 0.3673(2) 0.0289(6) Uani 1 1 d .
O3 O 0.3396(2) 0.30683(18) 0.60827(18) 0.0226(5) Uani 1 1 d .
O4 O 0.59550(19) 0.15680(19) 0.66288(18) 0.0211(5) Uani 1 1 d .
O5 O 0.7874(2) 0.1166(2) 0.56156(19) 0.0273(6) Uani 1 1 d .
N1 N 0.4956(2) 0.0039(2) 0.3169(2) 0.0222(6) Uani 1 1 d .
H1 H 0.4953 -0.0447 0.3359 0.027 Uiso 1 1 calc R
N2 N 0.2969(2) 0.0389(2) 0.4111(2) 0.0191(6) Uani 1 1 d .
H2 H 0.2871 -0.0277 0.4023 0.023 Uiso 1 1 calc R
N3 N 0.4116(2) 0.1903(2) 0.6165(2) 0.0202(6) Uani 1 1 d .
H3 H 0.4056 0.1205 0.5916 0.024 Uiso 1 1 calc R
N4 N 0.6847(2) 0.3249(2) 0.6785(2) 0.0160(6) Uani 1 1 d .
H4 H 0.6835 0.3886 0.6874 0.019 Uiso 1 1 calc R
N5 N 0.7119(3) 0.1843(2) 0.4843(2) 0.0220(6) Uani 1 1 d .
H5 H 0.6936 0.2401 0.4930 0.026 Uiso 1 1 calc R
C1 C 0.5878(3) 0.0838(3) 0.3296(3) 0.0223(7) Uani 1 1 d .
C2 C 0.6879(3) 0.0893(3) 0.3821(3) 0.0221(7) Uani 1 1 d .
H2A H 0.6734 0.0193 0.3851 0.027 Uiso 1 1 calc R
C3 C 0.7822(3) 0.1087(3) 0.3306(3) 0.0254(8) Uani 1 1 d .
H3A H 0.7870 0.1710 0.3185 0.031 Uiso 1 1 calc R
H3B H 0.8476 0.1341 0.3792 0.031 Uiso 1 1 calc R
C4 C 0.7829(4) 0.0116(4) 0.2309(3) 0.0387(10) Uani 1 1 d .
H4A H 0.7801 -0.0508 0.2431 0.046 Uiso 1 1 calc R
C5 C 0.6905(5) -0.0323(5) 0.1465(4) 0.0536(13) Uani 1 1 d .
H5A H 0.6246 -0.0679 0.1626 0.080 Uiso 1 1 calc GR
H5B H 0.7012 -0.0871 0.0828 0.080 Uiso 1 1 calc GR
H5C H 0.6859 0.0298 0.1395 0.080 Uiso 1 1 calc GR
C6 C 0.8882(4) 0.0495(4) 0.1998(4) 0.0501(12) Uani 1 1 d .
H6A H 0.8897 0.1054 0.1807 0.075 Uiso 1 1 calc GR
H6B H 0.8955 -0.0149 0.1420 0.075 Uiso 1 1 calc GR
H6C H 0.9470 0.0822 0.2568 0.075 Uiso 1 1 calc GR
C7 C 0.3520(3) 0.0753(3) 0.3543(2) 0.0201(7) Uani 1 1 d .
C8 C 0.3957(3) -0.0028(3) 0.2716(3) 0.0214(7) Uani 1 1 d .
H8 H 0.4125 0.0262 0.2235 0.026 Uiso 1 1 calc R
C9 C 0.3154(3) -0.1226(3) 0.2101(3) 0.0273(8) Uani 1 1 d .
H9A H 0.2936 -0.1524 0.2563 0.033 Uiso 1 1 calc R
H9B H 0.3495 -0.1695 0.1612 0.033 Uiso 1 1 calc R
C10 C 0.2156(4) -0.1305(4) 0.1515(4) 0.0484(13) Uani 1 1 d .
H10 H 0.2055 -0.0580 0.1903 0.058 Uiso 1 1 calc R
C11 C 0.1153(5) -0.2245(5) 0.1437(5) 0.0677(17) Uani 1 1 d .
H11A H 0.1225 -0.2967 0.1043 0.102 Uiso 1 1 calc GR
H11B H 0.0528 -0.2248 0.1101 0.102 Uiso 1 1 calc GR
H11C H 0.1069 -0.2116 0.2119 0.102 Uiso 1 1 calc GR
C12 C 0.2315(7) -0.1468(6) 0.0490(5) 0.089(3) Uani 1 1 d .
H12A H 0.3007 -0.0929 0.0555 0.133 Uiso 1 1 calc GR
H12B H 0.1753 -0.1355 0.0188 0.133 Uiso 1 1 calc GR
H12C H 0.2290 -0.2229 0.0055 0.133 Uiso 1 1 calc GR
C13 C 0.3395(3) 0.2121(3) 0.5763(3) 0.0184(7) Uani 1 1 d .
C14 C 0.2532(3) 0.1119(3) 0.4880(3) 0.0207(7) Uani 1 1 d .
H14 H 0.2175 0.1416 0.4552 0.025 Uiso 1 1 calc R
C15 C 0.1684(3) 0.0476(3) 0.5248(3) 0.0223(7) Uani 1 1 d .
H15A H 0.1451 0.1015 0.5800 0.027 Uiso 1 1 calc R
H15B H 0.2011 0.0135 0.5539 0.027 Uiso 1 1 calc R
C16 C 0.0704(3) -0.0445(3) 0.4435(3) 0.0281(8) Uani 1 1 d .
H16 H 0.0938 -0.1027 0.3920 0.034 Uiso 1 1 calc R
C17 C -0.0080(4) -0.0989(4) 0.4907(4) 0.0481(12) Uani 1 1 d .
H17A H 0.0262 -0.1291 0.5223 0.072 Uiso 1 1 calc GR
H17B H -0.0694 -0.1596 0.4381 0.072 Uiso 1 1 calc GR
H17C H -0.0314 -0.0432 0.5422 0.072 Uiso 1 1 calc GR
C18 C 0.0165(5) -0.0033(5) 0.3886(5) 0.071(2) Uani 1 1 d .
H18A H -0.0054 0.0554 0.4378 0.106 Uiso 1 1 calc GR
H18B H -0.0460 -0.0656 0.3386 0.106 Uiso 1 1 calc GR
H18C H 0.0662 0.0267 0.3541 0.106 Uiso 1 1 calc GR
C19 C 0.5971(3) 0.2480(3) 0.6778(2) 0.0161(6) Uani 1 1 d .
C20 C 0.4999(3) 0.2782(3) 0.7000(2) 0.0181(7) Uani 1 1 d .
H20 H 0.5128 0.3511 0.7028 0.022 Uiso 1 1 calc R
C21 C 0.4799(3) 0.2893(3) 0.8033(3) 0.0227(7) Uani 1 1 d .
H21 H 0.4735 0.2178 0.8007 0.027 Uiso 1 1 calc R
C22 C 0.5745(3) 0.3828(3) 0.8868(3) 0.0321(9) Uani 1 1 d .
H22A H 0.6384 0.3656 0.8732 0.048 Uiso 1 1 calc GR
H22B H 0.5613 0.3896 0.9522 0.048 Uiso 1 1 calc GR
H22C H 0.5845 0.4534 0.8886 0.048 Uiso 1 1 calc GR
C23 C 0.3761(4) 0.3075(4) 0.8245(3) 0.0366(10) Uani 1 1 d .
H23A H 0.3838 0.3818 0.8347 0.044 Uiso 1 1 calc R
H23B H 0.3186 0.2505 0.7647 0.044 Uiso 1 1 calc R
C24 C 0.3452(5) 0.3004(5) 0.9169(4) 0.0538(14) Uani 1 1 d .
H24A H 0.3396 0.2279 0.9082 0.081 Uiso 1 1 calc GR
H24B H 0.2766 0.3085 0.9249 0.081 Uiso 1 1 calc GR
H24C H 0.3992 0.3603 0.9772 0.081 Uiso 1 1 calc GR
C25 C 0.7606(3) 0.1907(3) 0.5656(3) 0.0202(7) Uani 1 1 d .
C26 C 0.7825(3) 0.3020(3) 0.6642(3) 0.0178(7) Uani 1 1 d .
H26 H 0.8340 0.3626 0.6558 0.021 Uiso 1 1 calc R
C27 C 0.8333(3) 0.3059(3) 0.7574(3) 0.0221(7) Uani 1 1 d .
H27A H 0.8909 0.2768 0.7401 0.027 Uiso 1 1 calc R
H27B H 0.7794 0.2562 0.7749 0.027 Uiso 1 1 calc R
C28 C 0.8791(3) 0.4236(3) 0.8503(3) 0.0235(7) Uani 1 1 d .
H28 H 0.8265 0.4600 0.8561 0.028 Uiso 1 1 calc R
C29 C 0.9828(3) 0.4953(3) 0.8397(3) 0.0328(9) Uani 1 1 d .
H29A H 1.0363 0.4628 0.8369 0.049 Uiso 1 1 calc GR
H29B H 1.0075 0.5711 0.8981 0.049 Uiso 1 1 calc GR
H29C H 0.9712 0.4980 0.7773 0.049 Uiso 1 1 calc GR
C30 C 0.8957(4) 0.4170(4) 0.9462(3) 0.0371(10) Uani 1 1 d .
H30A H 0.8290 0.3689 0.9509 0.056 Uiso 1 1 calc GR
H30B H 0.9185 0.4921 1.0055 0.056 Uiso 1 1 calc GR
H30C H 0.9502 0.3859 0.9437 0.056 Uiso 1 1 calc GR
O6 O 0.3586(2) 0.43913(19) 0.26409(17) 0.0225(5) Uani 1 1 d .
O7 O 0.3828(2) 0.62226(18) 0.53757(17) 0.0206(5) Uani 1 1 d .
O8 O 0.59359(19) 0.48946(18) 0.66521(18) 0.0197(5) Uani 1 1 d .
O9 O 0.8057(2) 0.4730(2) 0.59308(18) 0.0242(5) Uani 1 1 d .
O10 O 0.5992(2) 0.5035(2) 0.3529(2) 0.0312(6) Uani 1 1 d .
N6 N 0.3534(2) 0.3628(2) 0.3642(2) 0.0183(6) Uani 1 1 d .
H6 H 0.3713 0.3163 0.3764 0.022 Uiso 1 1 calc R
N7 N 0.4129(2) 0.5102(2) 0.5902(2) 0.0161(6) Uani 1 1 d .
H7 H 0.3966 0.4407 0.5762 0.019 Uiso 1 1 calc R
N8 N 0.6796(2) 0.6625(2) 0.6898(2) 0.0153(5) Uani 1 1 d .
H8A H 0.6755 0.7249 0.6979 0.018 Uiso 1 1 calc R
N9 N 0.7314(2) 0.5313(2) 0.5051(2) 0.0179(6) Uani 1 1 d .
H9 H 0.7228 0.5890 0.5060 0.021 Uiso 1 1 calc R
N10 N 0.5332(2) 0.3171(2) 0.2843(2) 0.0212(6) Uani 1 1 d .
H10A H 0.5390 0.2571 0.2808 0.025 Uiso 1 1 calc R
C31 C 0.3823(3) 0.3769(3) 0.2867(2) 0.0185(7) Uani 1 1 d .
C32 C 0.4444(3) 0.3080(3) 0.2217(2) 0.0198(7) Uani 1 1 d .
H32 H 0.4744 0.3402 0.1782 0.024 Uiso 1 1 calc R
C33 C 0.3723(3) 0.1852(3) 0.1505(3) 0.0225(7) Uani 1 1 d .
H33A H 0.3486 0.1492 0.1918 0.027 Uiso 1 1 calc R
H33B H 0.4144 0.1466 0.1054 0.027 Uiso 1 1 calc R
C34 C 0.2734(3) 0.1690(3) 0.0845(3) 0.0241(8) Uani 1 1 d .
H34 H 0.2886 0.2383 0.0801 0.029 Uiso 1 1 calc R
C35 C 0.1755(3) 0.1524(3) 0.1316(3) 0.0323(9) Uani 1 1 d .
H35A H 0.1595 0.0854 0.1378 0.048 Uiso 1 1 calc GR
H35B H 0.1149 0.1436 0.0884 0.048 Uiso 1 1 calc GR
H35C H 0.1894 0.2176 0.1990 0.048 Uiso 1 1 calc GR
C36 C 0.2492(4) 0.0709(3) -0.0233(3) 0.0370(10) Uani 1 1 d .
H36A H 0.3112 0.0827 -0.0544 0.055 Uiso 1 1 calc GR
H36B H 0.1883 0.0657 -0.0635 0.055 Uiso 1 1 calc GR
H36C H 0.2326 0.0015 -0.0212 0.055 Uiso 1 1 calc GR
C37 C 0.3668(3) 0.5275(3) 0.5242(2) 0.0155(6) Uani 1 1 d .
C38 C 0.2923(3) 0.4238(3) 0.4293(2) 0.0185(7) Uani 1 1 d .
H38 H 0.2579 0.4493 0.3910 0.022 Uiso 1 1 calc R
C39 C 0.2039(3) 0.3467(3) 0.4525(3) 0.0195(7) Uani 1 1 d .
H39A H 0.2365 0.3216 0.4916 0.023 Uiso 1 1 calc R
H39B H 0.1609 0.2796 0.3878 0.023 Uiso 1 1 calc R
C40 C 0.1304(3) 0.4020(3) 0.5124(3) 0.0246(8) Uani 1 1 d .
H40 H 0.1755 0.4789 0.5676 0.029 Uiso 1 1 calc R
C41 C 0.0692(4) 0.3372(4) 0.5614(4) 0.0392(10) Uani 1 1 d .
H41A H 0.0253 0.2610 0.5086 0.059 Uiso 1 1 calc GR
H41B H 0.0236 0.3743 0.6004 0.059 Uiso 1 1 calc GR
H41C H 0.1192 0.3347 0.6067 0.059 Uiso 1 1 calc GR
C42 C 0.0540(3) 0.4124(3) 0.4458(3) 0.0359(10) Uani 1 1 d .
H42A H 0.0946 0.4551 0.4155 0.054 Uiso 1 1 calc GR
H42B H 0.0106 0.4509 0.4871 0.054 Uiso 1 1 calc GR
H42C H 0.0079 0.3377 0.3919 0.054 Uiso 1 1 calc GR
C43 C 0.5917(3) 0.5785(3) 0.6782(2) 0.0151(6) Uani 1 1 d .
C44 C 0.4882(3) 0.5982(3) 0.6838(2) 0.0152(6) Uani 1 1 d .
H44 H 0.5002 0.6728 0.6905 0.018 Uiso 1 1 calc R
C45 C 0.4455(3) 0.5937(3) 0.7755(2) 0.0176(7) Uani 1 1 d .
H45 H 0.4281 0.5162 0.7634 0.021 Uiso 1 1 calc R
C46 C 0.5295(3) 0.6737(3) 0.8731(3) 0.0251(8) Uani 1 1 d .
H46A H 0.5541 0.7493 0.8826 0.038 Uiso 1 1 calc GR
H46B H 0.5896 0.6495 0.8685 0.038 Uiso 1 1 calc GR
H46C H 0.4987 0.6735 0.9307 0.038 Uiso 1 1 calc GR
C47 C 0.3435(3) 0.6171(3) 0.7846(3) 0.0218(7) Uani 1 1 d .
H47A H 0.3616 0.6984 0.8140 0.026 Uiso 1 1 calc R
H47B H 0.2993 0.5790 0.7160 0.026 Uiso 1 1 calc R
C48 C 0.2797(4) 0.5785(4) 0.8496(3) 0.0384(10) Uani 1 1 d .
H48A H 0.2600 0.4977 0.8200 0.058 Uiso 1 1 calc GR
H48B H 0.2154 0.5956 0.8529 0.058 Uiso 1 1 calc GR
H48C H 0.3224 0.6171 0.9181 0.058 Uiso 1 1 calc GR
C49 C 0.7748(3) 0.5424(3) 0.5911(2) 0.0169(7) Uani 1 1 d .
C50 C 0.7819(3) 0.6496(3) 0.6888(2) 0.0176(7) Uani 1 1 d .
H50 H 0.8356 0.7152 0.6886 0.021 Uiso 1 1 calc R
C51 C 0.8194(3) 0.6465(3) 0.7832(2) 0.0210(7) Uani 1 1 d .
H51A H 0.7686 0.5791 0.7814 0.025 Uiso 1 1 calc R
H51B H 0.8890 0.6385 0.7791 0.025 Uiso 1 1 calc R
C52 C 0.8304(3) 0.7484(3) 0.8854(3) 0.0230(7) Uani 1 1 d .
H52 H 0.7671 0.7683 0.8824 0.028 Uiso 1 1 calc R
C53 C 0.9285(4) 0.8486(3) 0.9090(3) 0.0356(9) Uani 1 1 d .
H53A H 0.9917 0.8314 0.9139 0.053 Uiso 1 1 calc GR
H53B H 0.9310 0.9124 0.9735 0.053 Uiso 1 1 calc GR
H53C H 0.9265 0.8669 0.8549 0.053 Uiso 1 1 calc GR
C54 C 0.8315(4) 0.7185(4) 0.9694(3) 0.0368(10) Uani 1 1 d .
H54A H 0.7643 0.6581 0.9564 0.055 Uiso 1 1 calc GR
H54B H 0.8404 0.7842 1.0350 0.055 Uiso 1 1 calc GR
H54C H 0.8904 0.6939 0.9706 0.055 Uiso 1 1 calc GR
C55 C 0.6059(3) 0.4188(3) 0.3473(3) 0.0232(8) Uani 1 1 d .
C56 C 0.6981(3) 0.4251(3) 0.4101(3) 0.0254(8) Uani 1 1 d .
H56 H 0.6699 0.3645 0.4275 0.031 Uiso 1 1 calc R
C57 C 0.7826(3) 0.4009(3) 0.3490(3) 0.0300(8) Uani 1 1 d .
H57A H 0.7534 0.3208 0.2968 0.036 Uiso 1 1 calc R
H57B H 0.8434 0.4125 0.3951 0.036 Uiso 1 1 calc R
C58 C 0.8256(3) 0.4678(4) 0.2958(3) 0.0349(9) Uani 1 1 d .
H58 H 0.7641 0.4630 0.2546 0.042 Uiso 1 1 calc R
C59 C 0.8941(4) 0.4206(5) 0.2259(4) 0.0497(12) Uani 1 1 d .
H59A H 0.9551 0.4247 0.2651 0.075 Uiso 1 1 calc GR
H59B H 0.9194 0.4639 0.1917 0.075 Uiso 1 1 calc GR
H59C H 0.8528 0.3426 0.1754 0.075 Uiso 1 1 calc GR
C60 C 0.8895(4) 0.5917(4) 0.3724(4) 0.0453(11) Uani 1 1 d .
H60A H 0.8416 0.6267 0.4091 0.068 Uiso 1 1 calc GR
H60B H 0.9244 0.6298 0.3363 0.068 Uiso 1 1 calc GR
H60C H 0.9433 0.5976 0.4206 0.068 Uiso 1 1 calc GR
O11 O 0.5147(2) 0.84841(19) 0.38127(19) 0.0258(6) Uani 1 1 d .
O12 O 0.2459(2) 0.82291(19) 0.39529(18) 0.0230(5) Uani 1 1 d .
O13 O 0.3435(2) 1.00062(19) 0.67176(19) 0.0245(5) Uani 1 1 d .
O14 O 0.60816(19) 0.85489(19) 0.71347(18) 0.0215(5) Uani 1 1 d .
O15 O 0.75164(19) 0.76558(18) 0.55489(17) 0.0191(5) Uani 1 1 d .
N11 N 0.4151(2) 0.6700(2) 0.33262(19) 0.0159(6) Uani 1 1 d .
H11 H 0.4116 0.6055 0.3253 0.019 Uiso 1 1 calc R
N12 N 0.2886(2) 0.7408(2) 0.4764(2) 0.0164(6) Uani 1 1 d .
H12 H 0.3142 0.6913 0.4733 0.020 Uiso 1 1 calc R
N13 N 0.4240(2) 0.8908(2) 0.6816(2) 0.0183(6) Uani 1 1 d .
H13 H 0.4165 0.8231 0.6683 0.022 Uiso 1 1 calc R
N14 N 0.6924(2) 1.0012(2) 0.6902(2) 0.0175(6) Uani 1 1 d .
H14A H 0.6932 1.0642 0.6956 0.021 Uiso 1 1 calc R
N15 N 0.6662(2) 0.8386(2) 0.4904(2) 0.0207(6) Uani 1 1 d .
H15 H 0.6593 0.9011 0.5022 0.025 Uiso 1 1 calc R
C61 C 0.5075(3) 0.7555(3) 0.3685(2) 0.0183(7) Uani 1 1 d .
C62 C 0.6061(3) 0.7382(3) 0.3954(2) 0.0210(7) Uani 1 1 d .
H62 H 0.5861 0.6706 0.4033 0.025 Uiso 1 1 calc R
C63 C 0.6789(3) 0.7303(4) 0.3157(3) 0.0354(9) Uani 1 1 d .
H63A H 0.7009 0.8011 0.3143 0.043 Uiso 1 1 calc R
H63B H 0.7439 0.7255 0.3406 0.043 Uiso 1 1 calc R
C64 C 0.6345(4) 0.6356(4) 0.2080(3) 0.0393(10) Uani 1 1 d .
H64 H 0.5889 0.5670 0.2089 0.047 Uiso 1 1 calc R
C65 C 0.5682(4) 0.6618(5) 0.1466(3) 0.0504(13) Uani 1 1 d .
H65A H 0.5073 0.6728 0.1772 0.076 Uiso 1 1 calc GR
H65B H 0.5430 0.5994 0.0768 0.076 Uiso 1 1 calc GR
H65C H 0.6120 0.7299 0.1466 0.076 Uiso 1 1 calc GR
C66 C 0.7270(5) 0.6137(5) 0.1571(4) 0.0509(13) Uani 1 1 d .
H66A H 0.7780 0.6838 0.1654 0.076 Uiso 1 1 calc GR
H66B H 0.6999 0.5595 0.0847 0.076 Uiso 1 1 calc GR
H66C H 0.7620 0.5840 0.1884 0.076 Uiso 1 1 calc GR
C67 C 0.2840(3) 0.7577(3) 0.3979(2) 0.0173(7) Uani 1 1 d .
C68 C 0.3195(3) 0.6837(3) 0.3054(2) 0.0169(7) Uani 1 1 d .
H68 H 0.3357 0.7204 0.2632 0.020 Uiso 1 1 calc R
C69 C 0.2257(3) 0.5720(3) 0.2430(2) 0.0194(7) Uani 1 1 d .
H69A H 0.2143 0.5312 0.2811 0.023 Uiso 1 1 calc R
H69B H 0.1612 0.5879 0.2367 0.023 Uiso 1 1 calc R
C70 C 0.2378(3) 0.4956(3) 0.1368(2) 0.0217(7) Uani 1 1 d .
H70 H 0.3059 0.4844 0.1424 0.026 Uiso 1 1 calc R
C71 C 0.1461(3) 0.3825(3) 0.0928(3) 0.0311(9) Uani 1 1 d .
H71A H 0.1484 0.3504 0.1365 0.047 Uiso 1 1 calc GR
H71B H 0.1527 0.3321 0.0248 0.047 Uiso 1 1 calc GR
H71C H 0.0786 0.3925 0.0890 0.047 Uiso 1 1 calc GR
C72 C 0.2392(4) 0.5440(4) 0.0667(3) 0.0412(11) Uani 1 1 d .
H72A H 0.1721 0.5538 0.0593 0.062 Uiso 1 1 calc GR
H72B H 0.2483 0.4928 0.0002 0.062 Uiso 1 1 calc GR
H72C H 0.2982 0.6165 0.0957 0.062 Uiso 1 1 calc GR
C73 C 0.3441(3) 0.9075(3) 0.6452(2) 0.0178(7) Uani 1 1 d .
C74 C 0.2523(3) 0.8027(3) 0.5675(2) 0.0169(7) Uani 1 1 d .
H74 H 0.1990 0.8271 0.5477 0.020 Uiso 1 1 calc R
C75 C 0.1963(3) 0.7264(3) 0.6085(2) 0.0193(7) Uani 1 1 d .
H75A H 0.2446 0.6921 0.6185 0.023 Uiso 1 1 calc R
H75B H 0.1330 0.6653 0.5570 0.023 Uiso 1 1 calc R
C76 C 0.1615(3) 0.7844(3) 0.7083(3) 0.0229(7) Uani 1 1 d .
H76 H 0.2266 0.8421 0.7611 0.027 Uiso 1 1 calc R
C77 C 0.1077(3) 0.6988(4) 0.7405(3) 0.0323(9) Uani 1 1 d .
H77A H 0.0404 0.6449 0.6929 0.048 Uiso 1 1 calc GR
H77B H 0.0939 0.7371 0.8087 0.048 Uiso 1 1 calc GR
H77C H 0.1541 0.6595 0.7407 0.048 Uiso 1 1 calc GR
C78 C 0.0896(3) 0.8431(3) 0.7012(3) 0.0308(9) Uani 1 1 d .
H78A H 0.1300 0.9055 0.6914 0.046 Uiso 1 1 calc GR
H78B H 0.0627 0.8714 0.7639 0.046 Uiso 1 1 calc GR
H78C H 0.0299 0.7901 0.6437 0.046 Uiso 1 1 calc GR
C79 C 0.6119(3) 0.9411(3) 0.7150(2) 0.0177(7) Uani 1 1 d .
C80 C 0.5231(3) 0.9850(3) 0.7434(3) 0.0185(7) Uani 1 1 d .
H80 H 0.5324 1.0422 0.7222 0.022 Uiso 1 1 calc R
C81 C 0.5235(3) 1.0414(3) 0.8578(3) 0.0234(7) Uani 1 1 d .
H81 H 0.4627 1.0672 0.8673 0.028 Uiso 1 1 calc R
C82 C 0.5058(4) 0.9632(3) 0.9008(3) 0.0325(9) Uani 1 1 d .
H82A H 0.4422 0.8962 0.8599 0.049 Uiso 1 1 calc GR
H82B H 0.4966 1.0012 0.9708 0.049 Uiso 1 1 calc GR
H82C H 0.5674 0.9418 0.8994 0.049 Uiso 1 1 calc GR
C83 C 0.6248(3) 1.1463(3) 0.9152(3) 0.0300(8) Uani 1 1 d .
H83A H 0.6853 1.1231 0.9174 0.036 Uiso 1 1 calc R
H83B H 0.6384 1.1873 0.8773 0.036 Uiso 1 1 calc R
C84 C 0.6201(4) 1.2251(4) 1.0232(3) 0.0432(11) Uani 1 1 d .
H84A H 0.5588 1.2464 1.0222 0.065 Uiso 1 1 calc GR
H84B H 0.6853 1.2922 1.0536 0.065 Uiso 1 1 calc GR
H84C H 0.6132 1.1875 1.0632 0.065 Uiso 1 1 calc GR
C85 C 0.7310(3) 0.8439(3) 0.5615(2) 0.0163(6) Uani 1 1 d .
C86 C 0.7786(3) 0.9631(3) 0.6545(2) 0.0168(7) Uani 1 1 d .
H86 H 0.8229 1.0133 0.6307 0.020 Uiso 1 1 calc R
C87 C 0.8508(3) 0.9734(3) 0.7399(3) 0.0214(7) Uani 1 1 d .
H87A H 0.9019 0.9375 0.7111 0.026 Uiso 1 1 calc R
H87B H 0.8073 0.9337 0.7721 0.026 Uiso 1 1 calc R
C88 C 0.9123(3) 1.0967(3) 0.8207(3) 0.0279(8) Uani 1 1 d .
H88 H 0.8635 1.1376 0.8289 0.033 Uiso 1 1 calc R
C89 C 1.0076(3) 1.1499(3) 0.7873(4) 0.0388(10) Uani 1 1 d .
H89A H 1.0591 1.1147 0.7828 0.058 Uiso 1 1 calc GR
H89B H 1.0404 1.2299 0.8366 0.058 Uiso 1 1 calc GR
H89C H 0.9850 1.1397 0.7207 0.058 Uiso 1 1 calc GR
C90 C 0.9431(4) 1.1073(4) 0.9225(3) 0.0468(12) Uani 1 1 d .
H90A H 0.8799 1.0697 0.9405 0.070 Uiso 1 1 calc GR
H90B H 0.9742 1.1865 0.9744 0.070 Uiso 1 1 calc GR
H90C H 0.9950 1.0726 0.9181 0.070 Uiso 1 1 calc GR

loop_
_atom_site_aniso_label
_atom_site_aniso_U_11
_atom_site_aniso_U_22
_atom_site_aniso_U_33
_atom_site_aniso_U_23
_atom_site_aniso_U_13
_atom_site_aniso_U_12
O1 0.0291(16) 0.0253(13) 0.0408(15) 0.0218(12) 0.0044(11) 0.0111(11)
O2 0.0378(17) 0.0206(12) 0.0368(14) 0.0190(11) 0.0102(12) 0.0137(11)
O3 0.0231(14) 0.0156(11) 0.0295(13) 0.0116(10) 0.0005(10) 0.0072(10)
O4 0.0189(13) 0.0174(11) 0.0304(13) 0.0142(10) 0.0046(10) 0.0073(10)
O5 0.0348(16) 0.0235(12) 0.0299(13) 0.0136(11) 0.0026(11) 0.0181(11)
N1 0.0277(18) 0.0236(14) 0.0245(14) 0.0167(12) 0.0058(12) 0.0132(13)
N2 0.0196(16) 0.0133(13) 0.0238(14) 0.0089(11) 0.0008(11) 0.0060(11)
N3 0.0169(16) 0.0132(13) 0.0296(15) 0.0105(12) 0.0000(12) 0.0049(11)
N4 0.0154(15) 0.0131(12) 0.0208(13) 0.0095(11) 0.0017(11) 0.0052(11)
N5 0.0324(19) 0.0207(14) 0.0204(14) 0.0112(12) 0.0071(12) 0.0172(13)
C1 0.029(2) 0.0190(16) 0.0204(17) 0.0087(14) 0.0053(14) 0.0117(15)
C2 0.027(2) 0.0205(16) 0.0219(17) 0.0109(14) 0.0032(14) 0.0114(15)
C3 0.027(2) 0.0239(18) 0.0246(18) 0.0101(15) 0.0061(15) 0.0117(16)
C4 0.045(3) 0.036(2) 0.033(2) 0.0131(18) 0.0145(19) 0.019(2)
C5 0.054(3) 0.058(3) 0.034(2) 0.010(2) 0.008(2) 0.023(3)
C6 0.051(3) 0.057(3) 0.043(3) 0.020(2) 0.023(2) 0.025(3)
C7 0.0202(19) 0.0176(16) 0.0216(17) 0.0103(14) -0.0029(13) 0.0057(14)
C8 0.025(2) 0.0202(16) 0.0229(17) 0.0141(14) 0.0016(14) 0.0086(15)
C9 0.036(2) 0.0219(18) 0.0229(18) 0.0114(15) 0.0004(15) 0.0101(16)
C10 0.057(3) 0.026(2) 0.043(3) 0.0071(19) -0.023(2) 0.009(2)
C11 0.051(4) 0.062(4) 0.070(4) 0.023(3) -0.022(3) 0.013(3)
C12 0.127(7) 0.063(4) 0.052(4) 0.033(3) -0.039(4) 0.005(4)
C13 0.0157(18) 0.0166(16) 0.0257(17) 0.0131(14) 0.0056(13) 0.0055(13)
C14 0.0178(19) 0.0173(16) 0.0294(18) 0.0131(14) 0.0018(14) 0.0072(14)
C15 0.0176(19) 0.0166(16) 0.0310(18) 0.0115(14) 0.0029(14) 0.0049(14)
C16 0.018(2) 0.0220(17) 0.042(2) 0.0154(16) -0.0014(16) 0.0057(15)
C17 0.027(3) 0.042(3) 0.056(3) 0.021(2) 0.003(2) -0.004(2)
C18 0.043(3) 0.048(3) 0.106(5) 0.046(3) -0.040(3) -0.009(2)
C19 0.0165(18) 0.0166(15) 0.0150(15) 0.0076(13) 0.0012(12) 0.0064(13)
C20 0.0153(18) 0.0153(15) 0.0228(17) 0.0104(13) 0.0015(13) 0.0034(13)
C21 0.025(2) 0.0204(17) 0.0276(18) 0.0137(15) 0.0088(15) 0.0112(15)
C22 0.038(2) 0.030(2) 0.0206(18) 0.0088(16) 0.0062(16) 0.0097(18)
C23 0.035(3) 0.051(3) 0.044(2) 0.032(2) 0.0214(19) 0.025(2)
C24 0.053(3) 0.080(4) 0.065(3) 0.052(3) 0.040(3) 0.042(3)
C25 0.0194(19) 0.0229(17) 0.0237(17) 0.0149(14) 0.0081(14) 0.0091(14)
C26 0.0144(18) 0.0156(15) 0.0250(17) 0.0122(14) 0.0026(13) 0.0044(13)
C27 0.0174(19) 0.0236(17) 0.0280(18) 0.0160(15) 0.0000(14) 0.0063(14)
C28 0.018(2) 0.0232(17) 0.0259(18) 0.0120(15) 0.0001(14) 0.0045(14)
C29 0.022(2) 0.0283(19) 0.039(2) 0.0148(17) 0.0016(16) 0.0011(16)
C30 0.038(3) 0.036(2) 0.029(2) 0.0166(18) -0.0058(17) 0.0040(18)
O6 0.0300(15) 0.0195(11) 0.0218(12) 0.0110(10) 0.0009(10) 0.0129(10)
O7 0.0263(14) 0.0145(11) 0.0224(12) 0.0097(10) 0.0020(10) 0.0087(10)
O8 0.0172(13) 0.0169(11) 0.0291(13) 0.0141(10) 0.0049(10) 0.0071(10)
O9 0.0289(15) 0.0281(13) 0.0249(12) 0.0154(11) 0.0077(10) 0.0182(11)
O10 0.0348(17) 0.0181(12) 0.0327(14) 0.0046(11) -0.0077(11) 0.0136(11)
N6 0.0236(17) 0.0180(13) 0.0191(13) 0.0093(11) 0.0038(11) 0.0147(12)
N7 0.0175(16) 0.0110(12) 0.0193(13) 0.0078(11) 0.0009(11) 0.0044(11)
N8 0.0154(15) 0.0137(12) 0.0186(13) 0.0092(11) 0.0039(11) 0.0058(11)
N9 0.0202(16) 0.0156(13) 0.0194(14) 0.0092(11) 0.0017(11) 0.0078(12)
N10 0.0304(18) 0.0206(14) 0.0199(14) 0.0108(12) 0.0066(12) 0.0169(13)
C31 0.0201(19) 0.0136(15) 0.0177(16) 0.0054(13) -0.0022(13) 0.0055(13)
C32 0.028(2) 0.0167(16) 0.0183(16) 0.0093(13) 0.0042(14) 0.0115(14)
C33 0.033(2) 0.0159(16) 0.0205(17) 0.0078(14) 0.0067(15) 0.0125(15)
C34 0.031(2) 0.0192(17) 0.0184(17) 0.0070(14) 0.0006(14) 0.0096(15)
C35 0.032(2) 0.034(2) 0.0272(19) 0.0138(17) 0.0008(16) 0.0096(17)
C36 0.041(3) 0.032(2) 0.025(2) 0.0057(17) -0.0002(17) 0.0121(19)
C37 0.0141(18) 0.0183(16) 0.0192(15) 0.0107(13) 0.0076(13) 0.0100(13)
C38 0.0188(19) 0.0182(16) 0.0219(16) 0.0107(14) 0.0019(13) 0.0100(14)
C39 0.0185(19) 0.0156(15) 0.0232(16) 0.0090(13) -0.0004(13) 0.0065(13)
C40 0.016(2) 0.0194(16) 0.0291(18) 0.0065(14) 0.0007(14) 0.0048(14)
C41 0.031(3) 0.040(2) 0.047(3) 0.022(2) 0.0157(19) 0.0132(19)
C42 0.019(2) 0.030(2) 0.051(3) 0.0130(18) -0.0042(17) 0.0113(17)
C43 0.0188(18) 0.0148(15) 0.0119(14) 0.0064(12) 0.0008(12) 0.0069(13)
C44 0.0138(18) 0.0139(15) 0.0174(15) 0.0085(12) 0.0014(12) 0.0037(13)
C45 0.0169(18) 0.0179(15) 0.0200(16) 0.0109(13) 0.0051(13) 0.0066(13)
C46 0.020(2) 0.0333(19) 0.0190(17) 0.0119(15) 0.0031(14) 0.0080(16)
C47 0.0168(19) 0.0255(17) 0.0228(17) 0.0113(14) 0.0060(13) 0.0085(14)
C48 0.029(2) 0.054(3) 0.047(2) 0.033(2) 0.0209(19) 0.020(2)
C49 0.0138(18) 0.0185(16) 0.0230(16) 0.0135(14) 0.0051(13) 0.0064(13)
C50 0.0135(18) 0.0193(16) 0.0234(17) 0.0128(14) 0.0046(13) 0.0069(13)
C51 0.0170(19) 0.0241(17) 0.0222(17) 0.0118(14) 0.0010(13) 0.0077(14)
C52 0.020(2) 0.0264(18) 0.0219(17) 0.0102(15) 0.0050(14) 0.0111(15)
C53 0.036(3) 0.029(2) 0.029(2) 0.0091(17) 0.0082(17) 0.0063(18)
C54 0.049(3) 0.036(2) 0.0228(19) 0.0144(17) 0.0027(18) 0.014(2)
C55 0.029(2) 0.0230(18) 0.0197(17) 0.0082(14) 0.0054(14) 0.0152(16)
C56 0.031(2) 0.0252(18) 0.0215(17) 0.0081(15) 0.0024(15) 0.0173(16)
C57 0.026(2) 0.030(2) 0.031(2) 0.0112(16) 0.0016(16) 0.0123(16)
C58 0.024(2) 0.047(2) 0.048(2) 0.033(2) 0.0060(18) 0.0143(19)
C59 0.046(3) 0.072(3) 0.037(2) 0.026(2) 0.014(2) 0.030(3)
C60 0.038(3) 0.044(3) 0.054(3) 0.028(2) 0.017(2) 0.009(2)
O11 0.0249(15) 0.0165(12) 0.0343(14) 0.0127(11) -0.0040(11) 0.0061(10)
O12 0.0294(15) 0.0217(12) 0.0276(12) 0.0161(10) 0.0085(10) 0.0150(11)
O13 0.0212(14) 0.0153(11) 0.0355(14) 0.0108(10) 0.0038(10) 0.0077(10)
O14 0.0191(13) 0.0160(11) 0.0305(13) 0.0135(10) 0.0030(10) 0.0049(9)
O15 0.0197(13) 0.0160(11) 0.0226(12) 0.0095(9) 0.0011(9) 0.0082(9)
N11 0.0199(16) 0.0127(12) 0.0173(13) 0.0078(11) 0.0033(11) 0.0081(11)
N12 0.0173(16) 0.0155(13) 0.0204(14) 0.0100(11) 0.0061(11) 0.0090(11)
N13 0.0174(16) 0.0115(12) 0.0255(14) 0.0096(11) 0.0018(11) 0.0046(11)
N14 0.0173(16) 0.0125(12) 0.0233(14) 0.0096(11) 0.0010(11) 0.0055(11)
N15 0.0226(17) 0.0149(13) 0.0225(14) 0.0090(12) -0.0027(12) 0.0056(12)
C61 0.0219(19) 0.0160(16) 0.0148(15) 0.0061(13) 0.0011(13) 0.0071(14)
C62 0.022(2) 0.0195(16) 0.0171(16) 0.0055(14) -0.0010(13) 0.0086(14)
C63 0.027(2) 0.049(2) 0.031(2) 0.0186(19) 0.0048(17) 0.0172(19)
C64 0.041(3) 0.041(2) 0.031(2) 0.0166(19) 0.0062(18) 0.012(2)
C65 0.046(3) 0.086(4) 0.031(2) 0.032(2) 0.012(2) 0.034(3)
C66 0.061(4) 0.069(3) 0.032(2) 0.023(2) 0.012(2) 0.037(3)
C67 0.0148(18) 0.0153(15) 0.0205(16) 0.0091(13) 0.0018(13) 0.0039(13)
C68 0.0205(18) 0.0141(15) 0.0191(16) 0.0096(13) 0.0037(13) 0.0078(13)
C69 0.0202(19) 0.0191(16) 0.0208(16) 0.0103(14) 0.0014(13) 0.0090(14)
C70 0.026(2) 0.0190(16) 0.0177(16) 0.0072(13) -0.0007(13) 0.0084(14)
C71 0.025(2) 0.0243(18) 0.028(2) 0.0037(16) -0.0020(15) 0.0064(16)
C72 0.069(3) 0.034(2) 0.0182(19) 0.0115(17) -0.0008(19) 0.019(2)
C73 0.0164(18) 0.0169(16) 0.0217(16) 0.0102(13) 0.0076(13) 0.0068(13)
C74 0.0155(18) 0.0167(15) 0.0184(15) 0.0071(13) 0.0038(13) 0.0085(13)
C75 0.0161(18) 0.0155(15) 0.0223(16) 0.0077(13) 0.0040(13) 0.0038(13)
C76 0.020(2) 0.0244(17) 0.0221(17) 0.0096(14) 0.0056(14) 0.0080(14)
C77 0.031(2) 0.044(2) 0.040(2) 0.0299(19) 0.0210(18) 0.0216(19)
C78 0.034(2) 0.035(2) 0.034(2) 0.0201(17) 0.0169(17) 0.0206(18)
C79 0.0163(18) 0.0144(15) 0.0171(15) 0.0069(13) -0.0010(13) 0.0013(13)
C80 0.0137(18) 0.0138(15) 0.0248(17) 0.0093(13) 0.0021(13) 0.0020(13)
C81 0.025(2) 0.0211(17) 0.0233(17) 0.0097(14) 0.0063(14) 0.0094(15)
C82 0.040(3) 0.031(2) 0.0263(19) 0.0157(17) 0.0084(17) 0.0110(18)
C83 0.024(2) 0.0277(19) 0.0249(19) 0.0068(16) 0.0023(15) 0.0039(16)
C84 0.039(3) 0.034(2) 0.029(2) 0.0032(18) 0.0055(18) 0.0013(19)
C85 0.0123(17) 0.0179(15) 0.0213(16) 0.0122(13) 0.0049(13) 0.0045(13)
C86 0.0135(17) 0.0120(14) 0.0234(17) 0.0090(13) 0.0003(13) 0.0030(12)
C87 0.0170(19) 0.0173(16) 0.0264(18) 0.0096(14) -0.0039(14) 0.0048(14)
C88 0.024(2) 0.0194(17) 0.0301(19) 0.0077(15) -0.0078(15) 0.0039(15)
C89 0.023(2) 0.024(2) 0.054(3) 0.0132(19) -0.0059(18) 0.0005(16)
C90 0.050(3) 0.027(2) 0.037(2) 0.0071(18) -0.021(2) -0.001(2)

loop_
_atom_type_symbol
_atom_type_description
_atom_type_scat_dispersion_real
_atom_type_scat_dispersion_imag
_atom_type_scat_source
C C 0.0181 0.0091 'International Tables Vol C Tables 4.2.6.8 and 6.1.1.4'
H H 0.0000 0.0000 'International Tables Vol C Tables 4.2.6.8 and 6.1.1.4'
N N 0.0311 0.0180 'International Tables Vol C Tables 4.2.6.8 and 6.1.1.4'
O O 0.0492 0.0322 'International Tables Vol C Tables 4.2.6.8 and 6.1.1.4'

loop_
_geom_angle_atom_site_label_1
_geom_angle_atom_site_label_2
_geom_angle_atom_site_label_3
_geom_angle
C1 N1 H1 119.8
C1 N1 C8 120.4(3)
C8 N1 H1 119.8
C7 N2 H2 120.7
C7 N2 C14 118.6(3)
C14 N2 H2 120.7
C13 N3 H3 118.8
C13 N3 C20 122.4(3)
C20 N3 H3 118.8
C19 N4 H4 120.2
C19 N4 C26 119.6(3)
C26 N4 H4 120.2
C2 N5 H5 118.4
C25 N5 H5 118.4
C25 N5 C2 123.3(3)
O1 C1 N1 122.8(3)
O1 C1 C2 119.6(3)
N1 C1 C2 117.5(3)
N5 C2 C1 104.7(3)
N5 C2 H2A 109.9
N5 C2 C3 109.5(3)
C1 C2 H2A 109.9
C1 C2 C3 112.9(3)
C3 C2 H2A 109.9
C2 C3 H3A 107.7
C2 C3 H3B 107.7
H3A C3 H3B 107.1
C4 C3 C2 118.3(3)
C4 C3 H3A 107.7
C4 C3 H3B 107.7
C3 C4 H4A 108.0
C3 C4 C6 108.1(4)
C5 C4 C3 114.0(4)
C5 C4 H4A 108.0
C5 C4 C6 110.5(4)
C6 C4 H4A 108.0
C4 C5 H5A 109.5
C4 C5 H5B 109.5
C4 C5 H5C 109.5
H5A C5 H5B 109.5
H5A C5 H5C 109.5
H5B C5 H5C 109.5
C4 C6 H6A 109.5
C4 C6 H6B 109.5
C4 C6 H6C 109.5
H6A C6 H6B 109.5
H6A C6 H6C 109.5
H6B C6 H6C 109.5
O2 C7 N2 121.7(3)
O2 C7 C8 119.7(3)
N2 C7 C8 118.5(3)
N1 C8 C7 109.6(3)
N1 C8 H8 107.1
N1 C8 C9 112.5(3)
C7 C8 H8 107.1
C9 C8 C7 113.1(3)
C9 C8 H8 107.1
C8 C9 H9A 109.2
C8 C9 H9B 109.2
C8 C9 C10 112.2(3)
H9A C9 H9B 107.9
C10 C9 H9A 109.2
C10 C9 H9B 109.2
C9 C10 H10 108.0
C11 C10 C9 111.0(4)
C11 C10 H10 108.0
C12 C10 C9 110.4(5)
C12 C10 H10 108.0
C12 C10 C11 111.4(4)
C10 C11 H11A 109.5
C10 C11 H11B 109.5
C10 C11 H11C 109.5
H11A C11 H11B 109.5
H11A C11 H11C 109.5
H11B C11 H11C 109.5
C10 C12 H12A 109.5
C10 C12 H12B 109.5
C10 C12 H12C 109.5
H12A C12 H12B 109.5
H12A C12 H12C 109.5
H12B C12 H12C 109.5
O3 C13 N3 123.3(3)
O3 C13 C14 120.3(3)
N3 C13 C14 116.4(3)
N2 C14 C13 112.1(3)
N2 C14 H14 107.1
N2 C14 C15 111.7(3)
C13 C14 H14 107.1
C13 C14 C15 111.4(3)
C15 C14 H14 107.1
C14 C15 H15A 108.5
C14 C15 H15B 108.5
C14 C15 C16 115.2(3)
H15A C15 H15B 107.5
C16 C15 H15A 108.5
C16 C15 H15B 108.5
C15 C16 H16 107.8
C17 C16 C15 109.6(3)
C17 C16 H16 107.8
C17 C16 C18 110.1(4)
C18 C16 C15 113.5(3)
C18 C16 H16 107.8
C16 C17 H17A 109.5
C16 C17 H17B 109.5
C16 C17 H17C 109.5
H17A C17 H17B 109.5
H17A C17 H17C 109.5
H17B C17 H17C 109.5
C16 C18 H18A 109.5
C16 C18 H18B 109.5
C16 C18 H18C 109.5
H18A C18 H18B 109.5
H18A C18 H18C 109.5
H18B C18 H18C 109.5
O4 C19 N4 121.7(3)
O4 C19 C20 120.4(3)
N4 C19 C20 117.9(3)
N3 C20 C19 107.1(3)
N3 C20 H20 109.3
N3 C20 C21 112.6(3)
C19 C20 H20 109.3
C19 C20 C21 109.0(3)
C21 C20 H20 109.3
C20 C21 H21 107.9
C22 C21 C20 109.8(3)
C22 C21 H21 107.9
C22 C21 C23 111.8(3)
C23 C21 C20 111.3(3)
C23 C21 H21 107.9
C21 C22 H22A 109.5
C21 C22 H22B 109.5
C21 C22 H22C 109.5
H22A C22 H22B 109.5
H22A C22 H22C 109.5
H22B C22 H22C 109.5
C21 C23 H23A 109.1
C21 C23 H23B 109.1
H23A C23 H23B 107.8
C24 C23 C21 112.7(4)
C24 C23 H23A 109.1
C24 C23 H23B 109.1
C23 C24 H24A 109.5
C23 C24 H24B 109.5
C23 C24 H24C 109.5
H24A C24 H24B 109.5
H24A C24 H24C 109.5
H24B C24 H24C 109.5
O5 C25 N5 123.3(3)
O5 C25 C26 123.2(3)
N5 C25 C26 113.6(3)
N4 C26 C25 110.0(3)
N4 C26 H26 107.3
N4 C26 C27 111.7(3)
C25 C26 H26 107.3
C27 C26 C25 113.0(3)
C27 C26 H26 107.3
C26 C27 H27A 108.9
C26 C27 H27B 108.9
C26 C27 C28 113.3(3)
H27A C27 H27B 107.7
C28 C27 H27A 108.9
C28 C27 H27B 108.9
C27 C28 H28 108.2
C29 C28 C27 111.5(3)
C29 C28 H28 108.2
C29 C28 C30 110.3(3)
C30 C28 C27 110.2(3)
C30 C28 H28 108.2
C28 C29 H29A 109.5
C28 C29 H29B 109.5
C28 C29 H29C 109.5
H29A C29 H29B 109.5
H29A C29 H29C 109.5
H29B C29 H29C 109.5
C28 C30 H30A 109.5
C28 C30 H30B 109.5
C28 C30 H30C 109.5
H30A C30 H30B 109.5
H30A C30 H30C 109.5
H30B C30 H30C 109.5
C31 N6 H6 119.6
C31 N6 C38 120.8(3)
C38 N6 H6 119.6
C37 N7 H7 117.7
C37 N7 C44 124.6(3)
C44 N7 H7 117.7
C43 N8 H8A 120.2
C43 N8 C50 119.6(3)
C50 N8 H8A 120.2
C49 N9 H9 119.5
C49 N9 C56 121.1(3)
C56 N9 H9 119.5
C32 N10 H10A 120.8
C55 N10 H10A 120.8
C55 N10 C32 118.4(3)
O6 C31 N6 123.2(3)
O6 C31 C32 119.6(3)
N6 C31 C32 117.2(3)
N10 C32 C31 111.3(3)
N10 C32 H32 107.4
N10 C32 C33 111.1(3)
C31 C32 H32 107.4
C31 C32 C33 112.0(3)
C33 C32 H32 107.4
C32 C33 H33A 108.7
C32 C33 H33B 108.7
C32 C33 C34 114.2(3)
H33A C33 H33B 107.6
C34 C33 H33A 108.7
C34 C33 H33B 108.7
C33 C34 H34 107.8
C35 C34 C33 111.8(3)
C35 C34 H34 107.8
C35 C34 C36 109.4(3)
C36 C34 C33 112.0(3)
C36 C34 H34 107.8
C34 C35 H35A 109.5
C34 C35 H35B 109.5
C34 C35 H35C 109.5
H35A C35 H35B 109.5
H35A C35 H35C 109.5
H35B C35 H35C 109.5
C34 C36 H36A 109.5
C34 C36 H36B 109.5
C34 C36 H36C 109.5
H36A C36 H36B 109.5
H36A C36 H36C 109.5
H36B C36 H36C 109.5
O7 C37 N7 122.8(3)
O7 C37 C38 120.7(3)
N7 C37 C38 116.5(3)
N6 C38 C37 109.9(3)
N6 C38 H38 107.6
N6 C38 C39 110.7(3)
C37 C38 H38 107.6
C37 C38 C39 113.2(3)
C39 C38 H38 107.6
C38 C39 H39A 108.9
C38 C39 H39B 108.9
C38 C39 C40 113.6(3)
H39A C39 H39B 107.7
C40 C39 H39A 108.9
C40 C39 H39B 108.9
C39 C40 H40 108.1
C41 C40 C39 110.4(3)
C41 C40 H40 108.1
C41 C40 C42 110.4(3)
C42 C40 C39 111.7(3)
C42 C40 H40 108.1
C40 C41 H41A 109.5
C40 C41 H41B 109.5
C40 C41 H41C 109.5
H41A C41 H41B 109.5
H41A C41 H41C 109.5
H41B C41 H41C 109.5
C40 C42 H42A 109.5
C40 C42 H42B 109.5
C40 C42 H42C 109.5
H42A C42 H42B 109.5
H42A C42 H42C 109.5
H42B C42 H42C 109.5
O8 C43 N8 122.3(3)
O8 C43 C44 120.4(3)
N8 C43 C44 117.3(3)
N7 C44 C43 107.5(3)
N7 C44 H44 109.8
N7 C44 C45 110.0(3)
C43 C44 H44 109.8
C43 C44 C45 109.8(3)
C45 C44 H44 109.8
C44 C45 H45 107.7
C46 C45 C44 111.1(3)
C46 C45 H45 107.7
C47 C45 C44 110.7(3)
C47 C45 H45 107.7
C47 C45 C46 111.6(3)
C45 C46 H46A 109.5
C45 C46 H46B 109.5
C45 C46 H46C 109.5
H46A C46 H46B 109.5
H46A C46 H46C 109.5
H46B C46 H46C 109.5
C45 C47 H47A 109.0
C45 C47 H47B 109.0
H47A C47 H47B 107.8
C48 C47 C45 112.9(3)
C48 C47 H47A 109.0
C48 C47 H47B 109.0
C47 C48 H48A 109.5
C47 C48 H48B 109.5
C47 C48 H48C 109.5
H48A C48 H48B 109.5
H48A C48 H48C 109.5
H48B C48 H48C 109.5
O9 C49 N9 123.0(3)
O9 C49 C50 122.2(3)
N9 C49 C50 114.8(3)
N8 C50 C49 110.1(3)
N8 C50 H50 108.2
N8 C50 C51 111.7(3)
C49 C50 H50 108.2
C51 C50 C49 110.4(3)
C51 C50 H50 108.2
C50 C51 H51A 108.4
C50 C51 H51B 108.4
H51A C51 H51B 107.4
C52 C51 C50 115.7(3)
C52 C51 H51A 108.4
C52 C51 H51B 108.4
C51 C52 H52 108.2
C51 C52 C54 109.5(3)
C53 C52 C51 112.2(3)
C53 C52 H52 108.2
C53 C52 C54 110.5(3)
C54 C52 H52 108.2
C52 C53 H53A 109.5
C52 C53 H53B 109.5
C52 C53 H53C 109.5
H53A C53 H53B 109.5
H53A C53 H53C 109.5
H53B C53 H53C 109.5
C52 C54 H54A 109.5
C52 C54 H54B 109.5
C52 C54 H54C 109.5
H54A C54 H54B 109.5
H54A C54 H54C 109.5
H54B C54 H54C 109.5
O10 C55 N10 121.6(3)
O10 C55 C56 121.4(3)
N10 C55 C56 117.0(3)
N9 C56 C55 107.3(3)
N9 C56 H56 107.0
N9 C56 C57 117.1(3)
C55 C56 H56 107.0
C55 C56 C57 111.0(3)
C57 C56 H56 107.0
C56 C57 H57A 107.7
C56 C57 H57B 107.7
C56 C57 C58 118.4(3)
H57A C57 H57B 107.1
C58 C57 H57A 107.7
C58 C57 H57B 107.7
C57 C58 H58 108.3
C57 C58 C60 111.6(4)
C59 C58 C57 111.1(4)
C59 C58 H58 108.3
C59 C58 C60 109.3(4)
C60 C58 H58 108.3
C58 C59 H59A 109.5
C58 C59 H59B 109.5
C58 C59 H59C 109.5
H59A C59 H59B 109.5
H59A C59 H59C 109.5
H59B C59 H59C 109.5
C58 C60 H60A 109.5
C58 C60 H60B 109.5
C58 C60 H60C 109.5
H60A C60 H60B 109.5
H60A C60 H60C 109.5
H60B C60 H60C 109.5
C61 N11 H11 120.2
C61 N11 C68 119.6(3)
C68 N11 H11 120.2
C67 N12 H12 119.3
C67 N12 C74 121.5(3)
C74 N12 H12 119.3
C73 N13 H13 119.9
C73 N13 C80 120.1(3)
C80 N13 H13 119.9
C79 N14 H14A 119.6
C79 N14 C86 120.9(3)
C86 N14 H14A 119.6
C62 N15 H15 117.2
C85 N15 H15 117.2
C85 N15 C62 125.5(3)
O11 C61 N11 121.7(3)
O11 C61 C62 120.0(3)
N11 C61 C62 118.3(3)
N15 C62 C61 105.7(3)
N15 C62 H62 110.7
N15 C62 C63 106.7(3)
C61 C62 H62 110.7
C61 C62 C63 112.0(3)
C63 C62 H62 110.7
C62 C63 H63A 107.8
C62 C63 H63B 107.8
H63A C63 H63B 107.1
C64 C63 C62 118.2(4)
C64 C63 H63A 107.8
C64 C63 H63B 107.8
C63 C64 H64 109.0
C63 C64 C65 112.2(4)
C63 C64 C66 108.7(4)
C65 C64 H64 109.0
C66 C64 H64 109.0
C66 C64 C65 109.1(4)
C64 C65 H65A 109.5
C64 C65 H65B 109.5
C64 C65 H65C 109.5
H65A C65 H65B 109.5
H65A C65 H65C 109.5
H65B C65 H65C 109.5
C64 C66 H66A 109.5
C64 C66 H66B 109.5
C64 C66 H66C 109.5
H66A C66 H66B 109.5
H66A C66 H66C 109.5
H66B C66 H66C 109.5
O12 C67 N12 123.0(3)
O12 C67 C68 120.6(3)
N12 C67 C68 116.2(3)
N11 C68 C67 112.5(3)
N11 C68 H68 107.8
N11 C68 C69 112.8(2)
C67 C68 H68 107.8
C67 C68 C69 107.9(3)
C69 C68 H68 107.8
C68 C69 H69A 108.4
C68 C69 H69B 108.4
H69A C69 H69B 107.4
C70 C69 C68 115.7(3)
C70 C69 H69A 108.4
C70 C69 H69B 108.4
C69 C70 H70 108.6
C71 C70 C69 108.3(3)
C71 C70 H70 108.6
C72 C70 C69 112.5(3)
C72 C70 H70 108.6
C72 C70 C71 110.2(3)
C70 C71 H71A 109.5
C70 C71 H71B 109.5
C70 C71 H71C 109.5
H71A C71 H71B 109.5
H71A C71 H71C 109.5
H71B C71 H71C 109.5
C70 C72 H72A 109.5
C70 C72 H72B 109.5
C70 C72 H72C 109.5
H72A C72 H72B 109.5
H72A C72 H72C 109.5
H72B C72 H72C 109.5
O13 C73 N13 123.1(3)
O13 C73 C74 120.9(3)
N13 C73 C74 116.0(3)
N12 C74 C73 110.5(3)
N12 C74 H74 107.6
N12 C74 C75 110.1(3)
C73 C74 H74 107.6
C73 C74 C75 113.3(3)
C75 C74 H74 107.6
C74 C75 H75A 108.6
C74 C75 H75B 108.6
C74 C75 C76 114.7(3)
H75A C75 H75B 107.6
C76 C75 H75A 108.6
C76 C75 H75B 108.6
C75 C76 H76 108.0
C77 C76 C75 109.0(3)
C77 C76 H76 108.0
C78 C76 C75 112.4(3)
C78 C76 H76 108.0
C78 C76 C77 111.4(3)
C76 C77 H77A 109.5
C76 C77 H77B 109.5
C76 C77 H77C 109.5
H77A C77 H77B 109.5
H77A C77 H77C 109.5
H77B C77 H77C 109.5
C76 C78 H78A 109.5
C76 C78 H78B 109.5
C76 C78 H78C 109.5
H78A C78 H78B 109.5
H78A C78 H78C 109.5
H78B C78 H78C 109.5
O14 C79 N14 122.9(3)
O14 C79 C80 121.3(3)
N14 C79 C80 115.8(3)
N13 C80 C79 106.4(3)
N13 C80 H80 107.6
N13 C80 C81 113.4(3)
C79 C80 H80 107.6
C79 C80 C81 113.9(3)
C81 C80 H80 107.6
C80 C81 H81 106.7
C82 C81 C80 113.9(3)
C82 C81 H81 106.7
C82 C81 C83 112.5(3)
C83 C81 C80 109.8(3)
C83 C81 H81 106.7
C81 C82 H82A 109.5
C81 C82 H82B 109.5
C81 C82 H82C 109.5
H82A C82 H82B 109.5
H82A C82 H82C 109.5
H82B C82 H82C 109.5
C81 C83 H83A 108.8
C81 C83 H83B 108.8
H83A C83 H83B 107.6
C84 C83 C81 114.0(3)
C84 C83 H83A 108.8
C84 C83 H83B 108.8
C83 C84 H84A 109.5
C83 C84 H84B 109.5
C83 C84 H84C 109.5
H84A C84 H84B 109.5
H84A C84 H84C 109.5
H84B C84 H84C 109.5
O15 C85 N15 125.1(3)
O15 C85 C86 123.3(3)
N15 C85 C86 111.6(3)
N14 C86 C85 109.0(3)
N14 C86 H86 107.3
N14 C86 C87 111.8(3)
C85 C86 H86 107.3
C87 C86 C85 114.0(3)
C87 C86 H86 107.3
C86 C87 H87A 109.3
C86 C87 H87B 109.3
C86 C87 C88 111.4(3)
H87A C87 H87B 108.0
C88 C87 H87A 109.3
C88 C87 H87B 109.3
C87 C88 H88 107.6
C89 C88 C87 111.4(3)
C89 C88 H88 107.6
C89 C88 C90 111.8(4)
C90 C88 C87 110.7(3)
C90 C88 H88 107.6
C88 C89 H89A 109.5
C88 C89 H89B 109.5
C88 C89 H89C 109.5
H89A C89 H89B 109.5
H89A C89 H89C 109.5
H89B C89 H89C 109.5
C88 C90 H90A 109.5
C88 C90 H90B 109.5
C88 C90 H90C 109.5
H90A C90 H90B 109.5
H90A C90 H90C 109.5
H90B C90 H90C 109.5

loop_
_geom_bond_atom_site_label_1
_geom_bond_atom_site_label_2
_geom_bond_distance
O1 C1 1.232(4)
O2 C7 1.231(4)
O3 C13 1.232(4)
O4 C19 1.233(4)
O5 C25 1.225(4)
N1 H1 0.8800
N1 C1 1.344(5)
N1 C8 1.464(5)
N2 H2 0.8800
N2 C7 1.337(5)
N2 C14 1.461(4)
N3 H3 0.8800
N3 C13 1.339(4)
N3 C20 1.461(4)
N4 H4 0.8800
N4 C19 1.343(4)
N4 C26 1.468(4)
N5 H5 0.8800
N5 C2 1.459(4)
N5 C25 1.340(4)
C1 C2 1.524(5)
C2 H2A 1.0000
C2 C3 1.534(5)
C3 H3A 0.9900
C3 H3B 0.9900
C3 C4 1.523(5)
C4 H4A 1.0000
C4 C5 1.514(7)
C4 C6 1.529(7)
C5 H5A 0.9800
C5 H5B 0.9800
C5 H5C 0.9800
C6 H6A 0.9800
C6 H6B 0.9800
C6 H6C 0.9800
C7 C8 1.539(5)
C8 H8 1.0000
C8 C9 1.527(5)
C9 H9A 0.9900
C9 H9B 0.9900
C9 C10 1.551(6)
C10 H10 1.0000
C10 C11 1.547(8)
C10 C12 1.497(9)
C11 H11A 0.9800
C11 H11B 0.9800
C11 H11C 0.9800
C12 H12A 0.9800
C12 H12B 0.9800
C12 H12C 0.9800
C13 C14 1.525(5)
C14 H14 1.0000
C14 C15 1.529(5)
C15 H15A 0.9900
C15 H15B 0.9900
C15 C16 1.532(5)
C16 H16 1.0000
C16 C17 1.517(6)
C16 C18 1.523(6)
C17 H17A 0.9800
C17 H17B 0.9800
C17 H17C 0.9800
C18 H18A 0.9800
C18 H18B 0.9800
C18 H18C 0.9800
C19 C20 1.519(5)
C20 H20 1.0000
C20 C21 1.543(5)
C21 H21 1.0000
C21 C22 1.524(5)
C21 C23 1.531(5)
C22 H22A 0.9800
C22 H22B 0.9800
C22 H22C 0.9800
C23 H23A 0.9900
C23 H23B 0.9900
C23 C24 1.515(6)
C24 H24A 0.9800
C24 H24B 0.9800
C24 H24C 0.9800
C25 C26 1.543(5)
C26 H26 1.0000
C26 C27 1.533(4)
C27 H27A 0.9900
C27 H27B 0.9900
C27 C28 1.535(5)
C28 H28 1.0000
C28 C29 1.524(5)
C28 C30 1.524(5)
C29 H29A 0.9800
C29 H29B 0.9800
C29 H29C 0.9800
C30 H30A 0.9800
C30 H30B 0.9800
C30 H30C 0.9800
O6 C31 1.233(4)
O7 C37 1.241(4)
O8 C43 1.228(4)
O9 C49 1.227(4)
O10 C55 1.231(4)
N6 H6 0.8800
N6 C31 1.333(4)
N6 C38 1.468(4)
N7 H7 0.8800
N7 C37 1.332(4)
N7 C44 1.457(4)
N8 H8A 0.8800
N8 C43 1.344(4)
N8 C50 1.463(4)
N9 H9 0.8800
N9 C49 1.341(4)
N9 C56 1.462(4)
N10 H10A 0.8800
N10 C32 1.456(4)
N10 C55 1.339(5)
C31 C32 1.535(5)
C32 H32 1.0000
C32 C33 1.538(5)
C33 H33A 0.9900
C33 H33B 0.9900
C33 C34 1.547(5)
C34 H34 1.0000
C34 C35 1.529(6)
C34 C36 1.530(5)
C35 H35A 0.9800
C35 H35B 0.9800
C35 H35C 0.9800
C36 H36A 0.9800
C36 H36B 0.9800
C36 H36C 0.9800
C37 C38 1.525(5)
C38 H38 1.0000
C38 C39 1.533(5)
C39 H39A 0.9900
C39 H39B 0.9900
C39 C40 1.534(5)
C40 H40 1.0000
C40 C41 1.521(6)
C40 C42 1.527(5)
C41 H41A 0.9800
C41 H41B 0.9800
C41 H41C 0.9800
C42 H42A 0.9800
C42 H42B 0.9800
C42 H42C 0.9800
C43 C44 1.520(5)
C44 H44 1.0000
C44 C45 1.544(4)
C45 H45 1.0000
C45 C46 1.528(5)
C45 C47 1.526(5)
C46 H46A 0.9800
C46 H46B 0.9800
C46 H46C 0.9800
C47 H47A 0.9900
C47 H47B 0.9900
C47 C48 1.512(5)
C48 H48A 0.9800
C48 H48B 0.9800
C48 H48C 0.9800
C49 C50 1.548(4)
C50 H50 1.0000
C50 C51 1.541(4)
C51 H51A 0.9900
C51 H51B 0.9900
C51 C52 1.532(5)
C52 H52 1.0000
C52 C53 1.509(5)
C52 C54 1.533(5)
C53 H53A 0.9800
C53 H53B 0.9800
C53 H53C 0.9800
C54 H54A 0.9800
C54 H54B 0.9800
C54 H54C 0.9800
C55 C56 1.513(5)
C56 H56 1.0000
C56 C57 1.519(5)
C57 H57A 0.9900
C57 H57B 0.9900
C57 C58 1.528(6)
C58 H58 1.0000
C58 C59 1.498(6)
C58 C60 1.539(6)
C59 H59A 0.9800
C59 H59B 0.9800
C59 H59C 0.9800
C60 H60A 0.9800
C60 H60B 0.9800
C60 H60C 0.9800
O11 C61 1.245(4)
O12 C67 1.235(4)
O13 C73 1.227(4)
O14 C79 1.231(4)
O15 C85 1.223(4)
N11 H11 0.8800
N11 C61 1.328(4)
N11 C68 1.456(4)
N12 H12 0.8800
N12 C67 1.332(4)
N12 C74 1.460(4)
N13 H13 0.8800
N13 C73 1.349(4)
N13 C80 1.464(4)
N14 H14A 0.8800
N14 C79 1.347(4)
N14 C86 1.464(4)
N15 H15 0.8800
N15 C62 1.455(4)
N15 C85 1.340(4)
C61 C62 1.523(5)
C62 H62 1.0000
C62 C63 1.568(5)
C63 H63A 0.9900
C63 H63B 0.9900
C63 C64 1.508(6)
C64 H64 1.0000
C64 C65 1.534(6)
C64 C66 1.533(7)
C65 H65A 0.9800
C65 H65B 0.9800
C65 H65C 0.9800
C66 H66A 0.9800
C66 H66B 0.9800
C66 H66C 0.9800
C67 C68 1.526(4)
C68 H68 1.0000
C68 C69 1.534(5)
C69 H69A 0.9900
C69 H69B 0.9900
C69 C70 1.529(5)
C70 H70 1.0000
C70 C71 1.528(5)
C70 C72 1.525(5)
C71 H71A 0.9800
C71 H71B 0.9800
C71 H71C 0.9800
C72 H72A 0.9800
C72 H72B 0.9800
C72 H72C 0.9800
C73 C74 1.524(5)
C74 H74 1.0000
C74 C75 1.525(4)
C75 H75A 0.9900
C75 H75B 0.9900
C75 C76 1.529(5)
C76 H76 1.0000
C76 C77 1.527(5)
C76 C78 1.524(5)
C77 H77A 0.9800
C77 H77B 0.9800
C77 H77C 0.9800
C78 H78A 0.9800
C78 H78B 0.9800
C78 H78C 0.9800
C79 C80 1.521(5)
C80 H80 1.0000
C80 C81 1.541(5)
C81 H81 1.0000
C81 C82 1.521(5)
C81 C83 1.533(5)
C82 H82A 0.9800
C82 H82B 0.9800
C82 H82C 0.9800
C83 H83A 0.9900
C83 H83B 0.9900
C83 C84 1.524(5)
C84 H84A 0.9800
C84 H84B 0.9800
C84 H84C 0.9800
C85 C86 1.547(4)
C86 H86 1.0000
C86 C87 1.533(4)
C87 H87A 0.9900
C87 H87B 0.9900
C87 C88 1.542(5)
C88 H88 1.0000
C88 C89 1.512(6)
C88 C90 1.520(6)
C89 H89A 0.9800
C89 H89B 0.9800
C89 H89C 0.9800
C90 H90A 0.9800
C90 H90B 0.9800
C90 H90C 0.9800

loop_
_geom_hbond_atom_site_label_D
_geom_hbond_atom_site_label_H
_geom_hbond_atom_site_label_A
_geom_hbond_distance_DH
_geom_hbond_distance_HA
_geom_hbond_distance_DA
_geom_hbond_angle_DHA
_geom_hbond_site_symmetry_A
N1 H1 O11 0.88 2.06 2.934(4) 172.8 1_545
N2 H2 O12 0.88 2.02 2.888(4) 170.6 1_545
N3 H3 O13 0.88 2.52 3.125(4) 126.9 1_545
N4 H4 O8 0.88 2.32 3.113(3) 150.2 .
N5 H5 O9 0.88 2.82 3.474(4) 132.5 .
N6 H6 O2 0.88 2.07 2.917(4) 160.9 .
N7 H7 O3 0.88 2.14 2.955(4) 153.8 .
N8 H8A O14 0.88 2.28 3.126(4) 161.3 .
N9 H9 O15 0.88 2.21 3.049(3) 158.8 .
N10 H10A O1 0.88 2.04 2.895(4) 162.9 .
N11 H11 O6 0.88 2.00 2.837(3) 157.5 .
N12 H12 O7 0.88 2.08 2.893(3) 153.3 .
N13 H13 O7 0.88 2.54 3.318(3) 148.6 .
N14 H14A O4 0.88 2.36 3.137(3) 146.6 1_565
N15 H15 O5 0.88 2.74 3.445(4) 138.3 1_565

loop_
_geom_torsion_atom_site_label_1
_geom_torsion_atom_site_label_2
_geom_torsion_atom_site_label_3
_geom_torsion_atom_site_label_4
_geom_torsion
O1 C1 C2 N5 74.7(4)
O1 C1 C2 C3 -44.3(4)
O2 C7 C8 N1 96.9(4)
O2 C7 C8 C9 -136.7(3)
O3 C13 C14 N2 132.5(3)
O3 C13 C14 C15 -101.5(4)
O4 C19 C20 N3 -55.7(4)
O4 C19 C20 C21 66.4(4)
O5 C25 C26 N4 -130.0(3)
O5 C25 C26 C27 -4.4(5)
N1 C1 C2 N5 -103.9(3)
N1 C1 C2 C3 137.1(3)
N1 C8 C9 C10 -172.8(3)
N2 C7 C8 N1 -82.4(4)
N2 C7 C8 C9 44.0(4)
N2 C14 C15 C16 -62.1(4)
N3 C13 C14 N2 -48.5(4)
N3 C13 C14 C15 77.4(4)
N3 C20 C21 C22 -179.5(3)
N3 C20 C21 C23 -55.2(4)
N4 C19 C20 N3 126.5(3)
N4 C19 C20 C21 -111.4(3)
N4 C26 C27 C28 -68.8(4)
N5 C2 C3 C4 169.1(3)
N5 C25 C26 N4 51.6(4)
N5 C25 C26 C27 177.3(3)
C1 N1 C8 C7 -85.6(4)
C1 N1 C8 C9 147.6(3)
C1 C2 C3 C4 -74.7(4)
C2 N5 C25 O5 -1.4(6)
C2 N5 C25 C26 176.9(3)
C2 C3 C4 C5 61.0(5)
C2 C3 C4 C6 -175.7(4)
C7 N2 C14 C13 -70.1(4)
C7 N2 C14 C15 164.1(3)
C7 C8 C9 C10 62.3(4)
C8 N1 C1 O1 -1.7(5)
C8 N1 C1 C2 177.0(3)
C8 C9 C10 C11 -146.6(4)
C8 C9 C10 C12 89.4(5)
C13 N3 C20 C19 -139.5(3)
C13 N3 C20 C21 100.6(4)
C13 C14 C15 C16 171.7(3)
C14 N2 C7 O2 2.1(5)
C14 N2 C7 C8 -178.6(3)
C14 C15 C16 C17 -178.5(3)
C14 C15 C16 C18 -55.0(5)
C19 N4 C26 C25 54.5(4)
C19 N4 C26 C27 -71.8(4)
C19 C20 C21 C22 61.7(4)
C19 C20 C21 C23 -173.9(3)
C20 N3 C13 O3 -2.3(5)
C20 N3 C13 C14 178.8(3)
C20 C21 C23 C24 170.9(4)
C22 C21 C23 C24 -65.9(5)
C25 N5 C2 C1 149.8(3)
C25 N5 C2 C3 -88.9(4)
C25 C26 C27 C28 166.5(3)
C26 N4 C19 O4 -1.9(5)
C26 N4 C19 C20 175.9(3)
C26 C27 C28 C29 -75.1(4)
C26 C27 C28 C30 162.1(3)
O6 C31 C32 N10 132.5(3)
O6 C31 C32 C33 -102.4(4)
O7 C37 C38 N6 110.6(3)
O7 C37 C38 C39 -125.1(3)
O8 C43 C44 N7 -57.3(4)
O8 C43 C44 C45 62.4(4)
O9 C49 C50 N8 -130.2(3)
O9 C49 C50 C51 -6.6(4)
O10 C55 C56 N9 31.7(5)
O10 C55 C56 C57 -97.4(4)
N6 C31 C32 N10 -49.8(4)
N6 C31 C32 C33 75.3(4)
N6 C38 C39 C40 -174.8(3)
N7 C37 C38 N6 -69.1(4)
N7 C37 C38 C39 55.2(4)
N7 C44 C45 C46 171.7(3)
N7 C44 C45 C47 -63.7(3)
N8 C43 C44 N7 123.9(3)
N8 C43 C44 C45 -116.4(3)
N8 C50 C51 C52 -57.6(4)
N9 C49 C50 N8 49.1(4)
N9 C49 C50 C51 172.8(3)
N9 C56 C57 C58 -70.9(4)
N10 C32 C33 C34 177.6(3)
N10 C55 C56 N9 -149.5(3)
N10 C55 C56 C57 81.4(4)
C31 N6 C38 C37 -96.8(3)
C31 N6 C38 C39 137.4(3)
C31 C32 C33 C34 52.5(4)
C32 N10 C55 O10 -0.2(5)
C32 N10 C55 C56 -179.1(3)
C32 C33 C34 C35 -96.3(4)
C32 C33 C34 C36 140.4(3)
C37 N7 C44 C43 -119.8(3)
C37 N7 C44 C45 120.6(3)
C37 C38 C39 C40 61.3(4)
C38 N6 C31 O6 -1.3(5)
C38 N6 C31 C32 -178.9(3)
C38 C39 C40 C41 -161.8(3)
C38 C39 C40 C42 75.0(4)
C43 N8 C50 C49 54.1(4)
C43 N8 C50 C51 -68.8(4)
C43 C44 C45 C46 53.6(3)
C43 C44 C45 C47 178.2(3)
C44 N7 C37 O7 -1.3(5)
C44 N7 C37 C38 178.5(3)
C44 C45 C47 C48 161.6(3)
C46 C45 C47 C48 -74.1(4)
C49 N9 C56 C55 150.2(3)
C49 N9 C56 C57 -84.2(4)
C49 C50 C51 C52 179.7(3)
C50 N8 C43 O8 -1.0(4)
C50 N8 C43 C44 177.8(3)
C50 C51 C52 C53 -75.7(4)
C50 C51 C52 C54 161.3(3)
C55 N10 C32 C31 -57.3(4)
C55 N10 C32 C33 177.1(3)
C55 C56 C57 C58 52.8(5)
C56 N9 C49 O9 12.7(5)
C56 N9 C49 C50 -166.6(3)
C56 C57 C58 C59 -170.6(4)
C56 C57 C58 C60 67.2(5)
O11 C61 C62 N15 41.2(4)
O11 C61 C62 C63 -74.7(4)
O12 C67 C68 N11 142.9(3)
O12 C67 C68 C69 -92.0(4)
O13 C73 C74 N12 116.6(3)
O13 C73 C74 C75 -119.3(3)
O14 C79 C80 N13 -50.0(4)
O14 C79 C80 C81 75.6(4)
O15 C85 C86 N14 -128.0(3)
O15 C85 C86 C87 -2.4(5)
N11 C61 C62 N15 -138.1(3)
N11 C61 C62 C63 106.1(4)
N11 C68 C69 C70 -67.0(4)
N12 C67 C68 N11 -42.4(4)
N12 C67 C68 C69 82.7(3)
N12 C74 C75 C76 176.0(3)
N13 C73 C74 N12 -63.3(4)
N13 C73 C74 C75 60.8(4)
N13 C80 C81 C82 58.8(4)
N13 C80 C81 C83 -173.9(3)
N14 C79 C80 N13 128.8(3)
N14 C79 C80 C81 -105.6(3)
N14 C86 C87 C88 -66.7(4)
N15 C62 C63 C64 -177.5(3)
N15 C85 C86 N14 52.5(3)
N15 C85 C86 C87 178.2(3)
C61 N11 C68 C67 -71.0(4)
C61 N11 C68 C69 166.6(3)
C61 C62 C63 C64 -62.3(5)
C62 N15 C85 O15 2.7(5)
C62 N15 C85 C86 -177.9(3)
C62 C63 C64 C65 83.4(5)
C62 C63 C64 C66 -156.0(4)
C67 N12 C74 C73 -92.4(4)
C67 N12 C74 C75 141.7(3)
C67 C68 C69 C70 168.0(3)
C68 N11 C61 O11 1.3(5)
C68 N11 C61 C62 -179.5(3)
C68 C69 C70 C71 171.3(3)
C68 C69 C70 C72 -66.7(4)
C73 N13 C80 C79 -143.5(3)
C73 N13 C80 C81 90.6(4)
C73 C74 C75 C76 51.7(4)
C74 N12 C67 O12 -2.5(5)
C74 N12 C67 C68 -177.2(3)
C74 C75 C76 C77 -179.6(3)
C74 C75 C76 C78 56.4(4)
C79 N14 C86 C85 55.7(4)
C79 N14 C86 C87 -71.2(4)
C79 C80 C81 C82 -63.0(4)
C79 C80 C81 C83 64.3(4)
C80 N13 C73 O13 -10.0(5)
C80 N13 C73 C74 169.9(3)
C80 C81 C83 C84 164.2(3)
C82 C81 C83 C84 -67.8(5)
C85 N15 C62 C61 151.1(3)
C85 N15 C62 C63 -89.6(4)
C85 C86 C87 C88 169.1(3)
C86 N14 C79 O14 3.3(5)
C86 N14 C79 C80 -175.5(3)
C86 C87 C88 C89 -80.1(4)
C86 C87 C88 C90 154.9(4)
